data_1574376
loop_
_publ_author_name
'Gao, Chi'
'Liu, Yang'
'Li, Cheng-Sheng'
'Guo, He'
'Wang, Sheng-Han'
'Xu, Cong'
'Wang, Mang'

_publ_section_title
;
 O-Trifluoromethylation of ketones: an alternative straightforward route
 to alkenyl trifluoromethyl ethers
;
_journal_issue 19
_journal_name_full 'Chemical Science'
_journal_page_first 8561
_journal_page_last 8568
_journal_paper_doi 10.1039/D5SC01073J
_journal_volume 16
_journal_year 2025
_chemical_formula_moiety 'C17 H14 F N3'
_chemical_formula_sum 'C17 H14 F N3'
_chemical_formula_weight 279.31
_space_group_crystal_system monoclinic
_space_group_IT_number 14
_space_group_name_Hall '-P 2ybc'
_space_group_name_H-M_alt 'P 1 21/c 1'
_atom_sites_solution_hydrogens geom
_atom_sites_solution_primary dual
_audit_block_doi 10.5517/ccdc.csd.cc2ktcwn
_audit_creation_date 2024-08-16
_audit_creation_method
;
Olex2 1.5
(compiled 2024.02.16 svn.r378c4104 for OlexSys, GUI svn.r6928)
;
_audit_update_record
;
2024-08-16 deposited with the CCDC.	2025-04-09 downloaded from the CCDC.
;
_cell_angle_alpha 90
_cell_angle_beta 106.936(10)
_cell_angle_gamma 90
_cell_formula_units_Z 4
_cell_length_a 13.1473(13)
_cell_length_b 6.2052(5)
_cell_length_c 18.1878(17)
_cell_measurement_reflns_used 1451
_cell_measurement_temperature 293(2)
_cell_measurement_theta_max 27.9790
_cell_measurement_theta_min 4.5830
_cell_volume 1419.4(2)
_computing_cell_refinement 'CrysAlisPro 1.171.41.118a (Rigaku OD, 2021)'
_computing_data_collection 'CrysAlisPro 1.171.41.118a (Rigaku OD, 2021)'
_computing_data_reduction 'CrysAlisPro 1.171.41.118a (Rigaku OD, 2021)'
_computing_molecular_graphics 'Olex2 1.5 (Dolomanov et al., 2009)'
_computing_publication_material 'Olex2 1.5 (Dolomanov et al., 2009)'
_computing_structure_refinement 'SHELXL 2019/2 (Sheldrick, 2015)'
_computing_structure_solution 'SHELXT 2018/2 (Sheldrick, 2018)'
_diffrn_ambient_temperature 293(2)
_diffrn_detector 'CCD plate'
_diffrn_detector_area_resol_mean 10.2375
_diffrn_detector_type Ruby
_diffrn_measured_fraction_theta_full 0.995
_diffrn_measured_fraction_theta_max 0.845
_diffrn_measurement_details
;
List of Runs (angles in degrees, time in seconds):

  # Type    Start    End  Width  t~exp~   \w     \q     \k     \f   Frames
#--------------------------------------------------------------------------
  1  \w      1.00  85.00   1.00   17.50    --   10.85  38.00-180.00   84
  2  \w    -15.00  76.00   1.00   17.50    --   10.85  57.00  90.00   91
;
_diffrn_measurement_device 'four-circle diffractometer'
_diffrn_measurement_device_type 'Xcalibur, Ruby, Gemini ultra'
_diffrn_measurement_method '\w scans'
_diffrn_orient_matrix_type 'CrysAlisPro convention (1999,Acta A55,543-557)'
_diffrn_orient_matrix_UB_11 0.0113412000
_diffrn_orient_matrix_UB_12 -0.0034868000
_diffrn_orient_matrix_UB_13 0.0405540000
_diffrn_orient_matrix_UB_21 -0.0552458000
_diffrn_orient_matrix_UB_22 0.0023969000
_diffrn_orient_matrix_UB_23 -0.0038190000
_diffrn_orient_matrix_UB_31 -0.0015351000
_diffrn_orient_matrix_UB_32 -0.1142645000
_diffrn_orient_matrix_UB_33 -0.0013395000
_diffrn_radiation_monochromator graphite
_diffrn_radiation_probe x-ray
_diffrn_radiation_type 'Mo K\a'
_diffrn_radiation_wavelength 0.71073
_diffrn_reflns_av_R_equivalents 0.0246
_diffrn_reflns_av_unetI/netI 0.0464
_diffrn_reflns_Laue_measured_fraction_full 0.995
_diffrn_reflns_Laue_measured_fraction_max 0.845
_diffrn_reflns_limit_h_max 17
_diffrn_reflns_limit_h_min -11
_diffrn_reflns_limit_k_max 8
_diffrn_reflns_limit_k_min -5
_diffrn_reflns_limit_l_max 21
_diffrn_reflns_limit_l_min -24
_diffrn_reflns_number 6716
_diffrn_reflns_point_group_measured_fraction_full 0.995
_diffrn_reflns_point_group_measured_fraction_max 0.845
_diffrn_reflns_theta_full 25.242
_diffrn_reflns_theta_max 29.370
_diffrn_reflns_theta_min 3.400
_diffrn_source 'fine-focus sealed X-ray tube'
_diffrn_source_type 'Enhance (Mo) X-ray Source'
_exptl_absorpt_coefficient_mu 0.089
_exptl_absorpt_correction_T_max 1.00000
_exptl_absorpt_correction_T_min 0.96255
_exptl_absorpt_correction_type multi-scan
_exptl_absorpt_process_details
;
CrysAlisPro 1.171.41.118a (Rigaku Oxford Diffraction, 2021)
Empirical absorption correction using spherical harmonics,
implemented in SCALE3 ABSPACK scaling algorithm.
;
_exptl_crystal_colour colourless
_exptl_crystal_colour_primary colourless
_exptl_crystal_density_diffrn 1.307
_exptl_crystal_description block
_exptl_crystal_F_000 584
_exptl_crystal_size_max 0.2
_exptl_crystal_size_mid 0.2
_exptl_crystal_size_min 0.2
_refine_diff_density_max 0.202
_refine_diff_density_min -0.184
_refine_diff_density_rms 0.044
_refine_ls_extinction_method none
_refine_ls_goodness_of_fit_ref 1.025
_refine_ls_hydrogen_treatment constr
_refine_ls_matrix_type full
_refine_ls_number_parameters 192
_refine_ls_number_reflns 3308
_refine_ls_number_restraints 0
_refine_ls_restrained_S_all 1.025
_refine_ls_R_factor_all 0.1131
_refine_ls_R_factor_gt 0.0601
_refine_ls_shift/su_max 0.000
_refine_ls_shift/su_mean 0.000
_refine_ls_structure_factor_coef Fsqd
_refine_ls_weighting_details 'w=1/[\s^2^(Fo^2^)+(0.0663P)^2^+0.2899P] where P=(Fo^2^+2Fc^2^)/3'
_refine_ls_weighting_scheme calc
_refine_ls_wR_factor_gt 0.1354
_refine_ls_wR_factor_ref 0.1725
_reflns_Friedel_coverage 0.000
_reflns_number_gt 1861
_reflns_number_total 3308
_reflns_threshold_expression 'I > 2\s(I)'
_cod_data_source_file d5sc01073j2.cif
_cod_data_source_block 220307-wm01-pwy_auto
_cod_depositor_comments 'Adding full bibliography for 1574376--1574377.cif.'
_cod_database_code 1574376
_shelx_shelxl_version_number 2019/2
_shelx_space_group_comment
;
The symmetry employed for this shelxl refinement is uniquely defined
by the following loop, which should always be used as a source of
symmetry information in preference to the above space-group names.
They are only intended as comments.
;
_olex2_refinement_description
;
1. Fixed Uiso
 At 1.2 times of:
  All C(H) groups
 At 1.5 times of:
  All C(H,H,H) groups
2.a Aromatic/amide H refined with riding coordinates:
 C007(H007), C00A(H00A), C00C(H00C), C00F(H00F), C00H(H00H), C00I(H00I),
 C00K(H00L), C00L(H00M)
2.b Idealised Me refined as rotating group:
 C00G(H00B,H00D,H00E), C00J(H00G,H00J,H00K)
;
_olex2_submission_special_instructions 'No special instructions were received'
_oxdiff_exptl_absorpt_empirical_details
;
Empirical correction (ABSPACK) includes:
- Absorption correction using spherical harmonics
- Frame scaling
;
_oxdiff_exptl_absorpt_empirical_full_max 1.135
_oxdiff_exptl_absorpt_empirical_full_min 0.819

loop_
_space_group_symop_operation_xyz
'x, y, z'
'-x, y+1/2, -z+1/2'
'-x, -y, -z'
'x, -y-1/2, z-1/2'

loop_
_atom_site_label
_atom_site_type_symbol
_atom_site_fract_x
_atom_site_fract_y
_atom_site_fract_z
_atom_site_U_iso_or_equiv
_atom_site_adp_type
_atom_site_occupancy
_atom_site_site_symmetry_order
_atom_site_calc_flag
_atom_site_refinement_flags_posn
_atom_site_refinement_flags_adp
_atom_site_refinement_flags_occupancy
_atom_site_disorder_assembly
_atom_site_disorder_group
F001 F 0.78804(11) 0.6345(2) 0.45569(8) 0.0686(4) Uani 1 1 d . . . . .
N002 N 0.69249(13) 0.3355(3) 0.61444(10) 0.0430(4) Uani 1 1 d . . . . .
N003 N 0.67575(14) 0.6246(3) 0.52686(10) 0.0469(5) Uani 1 1 d . . . . .
N004 N 0.80781(14) 0.3565(3) 0.53625(10) 0.0471(5) Uani 1 1 d . . . . .
C005 C 0.82690(15) 0.0632(3) 0.62648(11) 0.0399(5) Uani 1 1 d . . . . .
C006 C 0.77310(16) 0.2614(3) 0.59071(11) 0.0402(5) Uani 1 1 d . . . . .
C007 C 0.79556(16) -0.0377(3) 0.68482(11) 0.0416(5) Uani 1 1 d . . . . .
H007 H 0.741578 0.022542 0.701709 0.050 Uiso 1 1 calc R U . . .
C008 C 0.64643(16) 0.5170(3) 0.58123(11) 0.0411(5) Uani 1 1 d . . . . .
C009 C 0.84379(16) -0.2266(3) 0.71792(12) 0.0436(5) Uani 1 1 d . . . . .
C00A C 0.90826(16) -0.0276(3) 0.60171(12) 0.0450(5) Uani 1 1 d . . . . .
H00A H 0.929676 0.039911 0.563031 0.054 Uiso 1 1 calc R U . . .
C00B C 0.95763(17) -0.2164(3) 0.63380(12) 0.0467(5) Uani 1 1 d . . . . .
C00C C 0.92476(16) -0.3120(3) 0.69209(12) 0.0467(5) Uani 1 1 d . . . . .
H00C H 0.958209 -0.437745 0.714616 0.056 Uiso 1 1 calc R U . . .
C00D C 0.55696(16) 0.6038(3) 0.60587(12) 0.0447(5) Uani 1 1 d . . . . .
C00E C 0.75525(18) 0.5325(3) 0.50948(12) 0.0480(5) Uani 1 1 d . . . . .
C00F C 0.51615(18) 0.4897(4) 0.65581(14) 0.0559(6) Uani 1 1 d . . . . .
H00F H 0.545900 0.357728 0.674854 0.067 Uiso 1 1 calc R U . . .
C00G C 0.8092(2) -0.3372(4) 0.78044(14) 0.0609(6) Uani 1 1 d . . . . .
H00B H 0.861591 -0.314395 0.829034 0.091 Uiso 1 1 calc R U . . .
H00D H 0.801540 -0.488951 0.769932 0.091 Uiso 1 1 calc R U . . .
H00E H 0.742264 -0.278834 0.782153 0.091 Uiso 1 1 calc R U . . .
C00H C 0.5132(2) 0.8015(4) 0.57915(14) 0.0620(7) Uani 1 1 d . . . . .
H00H H 0.541309 0.881604 0.546470 0.074 Uiso 1 1 calc R U . . .
C00I C 0.4316(2) 0.5695(4) 0.67779(16) 0.0703(7) Uani 1 1 d . . . . .
H00I H 0.404615 0.492174 0.711719 0.084 Uiso 1 1 calc R U . . .
C00J C 1.04310(19) -0.3180(4) 0.60539(15) 0.0646(7) Uani 1 1 d . . . . .
H00G H 1.018125 -0.453236 0.581215 0.097 Uiso 1 1 calc R U . . .
H00J H 1.105341 -0.341608 0.647969 0.097 Uiso 1 1 calc R U . . .
H00K H 1.060351 -0.223825 0.568878 0.097 Uiso 1 1 calc R U . . .
C00K C 0.3872(2) 0.7652(5) 0.64912(17) 0.0749(8) Uani 1 1 d . . . . .
H00L H 0.329213 0.818319 0.662959 0.090 Uiso 1 1 calc R U . . .
C00L C 0.4282(2) 0.8807(4) 0.60059(17) 0.0759(8) Uani 1 1 d . . . . .
H00M H 0.398704 1.013248 0.581944 0.091 Uiso 1 1 calc R U . . .

loop_
_atom_site_aniso_label
_atom_site_aniso_U_11
_atom_site_aniso_U_22
_atom_site_aniso_U_33
_atom_site_aniso_U_23
_atom_site_aniso_U_13
_atom_site_aniso_U_12
F001 0.0836(10) 0.0716(9) 0.0621(9) 0.0209(7) 0.0392(8) 0.0064(8)
N002 0.0438(10) 0.0420(9) 0.0445(10) 0.0030(8) 0.0149(8) 0.0043(8)
N003 0.0520(11) 0.0468(10) 0.0417(10) 0.0053(8) 0.0135(8) 0.0044(8)
N004 0.0514(11) 0.0495(10) 0.0446(11) 0.0036(8) 0.0209(8) 0.0016(8)
C005 0.0391(11) 0.0405(10) 0.0404(11) -0.0047(9) 0.0121(9) -0.0015(9)
C006 0.0417(12) 0.0413(11) 0.0380(11) -0.0034(9) 0.0123(9) -0.0032(9)
C007 0.0406(11) 0.0438(11) 0.0426(12) -0.0026(9) 0.0155(9) 0.0014(9)
C008 0.0437(12) 0.0412(10) 0.0363(11) -0.0009(9) 0.0083(9) -0.0002(9)
C009 0.0445(12) 0.0429(11) 0.0422(12) -0.0004(9) 0.0106(9) -0.0006(9)
C00A 0.0460(12) 0.0475(11) 0.0444(12) -0.0028(10) 0.0175(10) -0.0022(10)
C00B 0.0463(12) 0.0459(11) 0.0492(13) -0.0074(10) 0.0163(10) 0.0028(10)
C00C 0.0462(13) 0.0433(11) 0.0479(13) 0.0002(10) 0.0094(10) 0.0081(9)
C00D 0.0417(12) 0.0454(11) 0.0441(12) -0.0016(10) 0.0079(9) 0.0046(9)
C00E 0.0578(14) 0.0494(12) 0.0392(12) 0.0049(10) 0.0179(10) -0.0032(11)
C00F 0.0530(14) 0.0581(13) 0.0591(15) 0.0036(11) 0.0203(11) 0.0088(11)
C00G 0.0679(16) 0.0607(14) 0.0592(15) 0.0116(12) 0.0263(12) 0.0060(12)
C00H 0.0639(16) 0.0568(14) 0.0668(17) 0.0093(12) 0.0213(13) 0.0177(12)
C00I 0.0615(17) 0.0846(19) 0.0736(18) -0.0034(14) 0.0333(14) 0.0051(14)
C00J 0.0596(16) 0.0664(15) 0.0739(18) -0.0050(13) 0.0288(13) 0.0163(12)
C00K 0.0553(16) 0.087(2) 0.082(2) -0.0188(16) 0.0206(14) 0.0221(14)
C00L 0.0731(19) 0.0675(17) 0.085(2) -0.0002(15) 0.0198(16) 0.0256(14)

loop_
_atom_type_symbol
_atom_type_description
_atom_type_scat_dispersion_real
_atom_type_scat_dispersion_imag
_atom_type_scat_source
C C 0.0033 0.0016 'International Tables Vol C Tables 4.2.6.8 and 6.1.1.4'
H H 0.0000 0.0000 'International Tables Vol C Tables 4.2.6.8 and 6.1.1.4'
F F 0.0171 0.0103 'International Tables Vol C Tables 4.2.6.8 and 6.1.1.4'
N N 0.0061 0.0033 'International Tables Vol C Tables 4.2.6.8 and 6.1.1.4'

loop_
_citation_id
_citation_doi
_citation_year
1 10.1021/acs.orglett.5c00300 2025

loop_
_geom_angle_atom_site_label_1
_geom_angle_atom_site_label_2
_geom_angle_atom_site_label_3
_geom_angle
_geom_angle_site_symmetry_1
_geom_angle_site_symmetry_3
_geom_angle_publ_flag
C008 N002 C006 116.19(17) . . ?
C00E N003 C008 112.48(17) . . ?
C00E N004 C006 112.68(17) . . ?
C007 C005 C006 120.08(17) . . ?
C007 C005 C00A 119.27(18) . . ?
C00A C005 C006 120.64(18) . . ?
N002 C006 N004 123.98(18) . . ?
N002 C006 C005 117.95(17) . . ?
N004 C006 C005 118.07(18) . . ?
C005 C007 H007 119.6 . . ?
C009 C007 C005 120.80(18) . . ?
C009 C007 H007 119.6 . . ?
N002 C008 N003 124.32(18) . . ?
N002 C008 C00D 117.78(18) . . ?
N003 C008 C00D 117.89(18) . . ?
C007 C009 C00C 118.40(19) . . ?
C007 C009 C00G 120.85(19) . . ?
C00C C009 C00G 120.75(19) . . ?
C005 C00A H00A 119.5 . . ?
C00B C00A C005 121.03(19) . . ?
C00B C00A H00A 119.5 . . ?
C00A C00B C00C 118.14(19) . . ?
C00A C00B C00J 121.0(2) . . ?
C00C C00B C00J 120.84(19) . . ?
C009 C00C C00B 122.35(19) . . ?
C009 C00C H00C 118.8 . . ?
C00B C00C H00C 118.8 . . ?
C00F C00D C008 120.68(19) . . ?
C00F C00D C00H 119.1(2) . . ?
C00H C00D C008 120.3(2) . . ?
N003 C00E F001 114.86(18) . . ?
N003 C00E N004 130.33(19) . . ?
N004 C00E F001 114.80(19) . . ?
C00D C00F H00F 119.7 . . ?
C00D C00F C00I 120.6(2) . . ?
C00I C00F H00F 119.7 . . ?
C009 C00G H00B 109.5 . . ?
C009 C00G H00D 109.5 . . ?
C009 C00G H00E 109.5 . . ?
H00B C00G H00D 109.5 . . ?
H00B C00G H00E 109.5 . . ?
H00D C00G H00E 109.5 . . ?
C00D C00H H00H 119.8 . . ?
C00L C00H C00D 120.4(2) . . ?
C00L C00H H00H 119.8 . . ?
C00F C00I H00I 120.2 . . ?
C00F C00I C00K 119.6(3) . . ?
C00K C00I H00I 120.2 . . ?
C00B C00J H00G 109.5 . . ?
C00B C00J H00J 109.5 . . ?
C00B C00J H00K 109.5 . . ?
H00G C00J H00J 109.5 . . ?
H00G C00J H00K 109.5 . . ?
H00J C00J H00K 109.5 . . ?
C00I C00K H00L 119.9 . . ?
C00L C00K C00I 120.2(2) . . ?
C00L C00K H00L 119.9 . . ?
C00H C00L H00M 119.9 . . ?
C00K C00L C00H 120.1(2) . . ?
C00K C00L H00M 119.9 . . ?

loop_
_geom_bond_atom_site_label_1
_geom_bond_atom_site_label_2
_geom_bond_distance
_geom_bond_site_symmetry_2
_geom_bond_publ_flag
F001 C00E 1.338(2) . ?
N002 C006 1.337(2) . ?
N002 C008 1.336(2) . ?
N003 C008 1.340(3) . ?
N003 C00E 1.308(3) . ?
N004 C006 1.342(2) . ?
N004 C00E 1.308(3) . ?
C005 C006 1.472(3) . ?
C005 C007 1.394(3) . ?
C005 C00A 1.395(3) . ?
C007 H007 0.9300 . ?
C007 C009 1.384(3) . ?
C008 C00D 1.477(3) . ?
C009 C00C 1.388(3) . ?
C009 C00G 1.508(3) . ?
C00A H00A 0.9300 . ?
C00A C00B 1.384(3) . ?
C00B C00C 1.389(3) . ?
C00B C00J 1.505(3) . ?
C00C H00C 0.9300 . ?
C00D C00F 1.378(3) . ?
C00D C00H 1.382(3) . ?
C00F H00F 0.9300 . ?
C00F C00I 1.378(3) . ?
C00G H00B 0.9600 . ?
C00G H00D 0.9600 . ?
C00G H00E 0.9600 . ?
C00H H00H 0.9300 . ?
C00H C00L 1.377(3) . ?
C00I H00I 0.9300 . ?
C00I C00K 1.382(4) . ?
C00J H00G 0.9600 . ?
C00J H00J 0.9600 . ?
C00J H00K 0.9600 . ?
C00K H00L 0.9300 . ?
C00K C00L 1.364(4) . ?
C00L H00M 0.9300 . ?

loop_
_geom_torsion_atom_site_label_1
_geom_torsion_atom_site_label_2
_geom_torsion_atom_site_label_3
_geom_torsion_atom_site_label_4
_geom_torsion
_geom_torsion_site_symmetry_1
_geom_torsion_site_symmetry_2
_geom_torsion_site_symmetry_3
_geom_torsion_site_symmetry_4
_geom_torsion_publ_flag
N002 C008 C00D C00F -6.2(3) . . . . ?
N002 C008 C00D C00H 173.62(19) . . . . ?
N003 C008 C00D C00F 173.5(2) . . . . ?
N003 C008 C00D C00H -6.7(3) . . . . ?
C005 C007 C009 C00C 0.6(3) . . . . ?
C005 C007 C009 C00G -179.33(19) . . . . ?
C005 C00A C00B C00C -0.8(3) . . . . ?
C005 C00A C00B C00J 178.10(19) . . . . ?
C006 N002 C008 N003 0.2(3) . . . . ?
C006 N002 C008 C00D 179.92(17) . . . . ?
C006 N004 C00E F001 179.17(17) . . . . ?
C006 N004 C00E N003 -0.9(3) . . . . ?
C006 C005 C007 C009 178.63(17) . . . . ?
C006 C005 C00A C00B -178.52(18) . . . . ?
C007 C005 C006 N002 -1.9(3) . . . . ?
C007 C005 C006 N004 178.18(18) . . . . ?
C007 C005 C00A C00B 0.4(3) . . . . ?
C007 C009 C00C C00B -0.9(3) . . . . ?
C008 N002 C006 N004 -0.8(3) . . . . ?
C008 N002 C006 C005 179.31(17) . . . . ?
C008 N003 C00E F001 -179.64(17) . . . . ?
C008 N003 C00E N004 0.4(3) . . . . ?
C008 C00D C00F C00I -179.0(2) . . . . ?
C008 C00D C00H C00L 178.5(2) . . . . ?
C00A C005 C006 N002 177.04(18) . . . . ?
C00A C005 C006 N004 -2.9(3) . . . . ?
C00A C005 C007 C009 -0.3(3) . . . . ?
C00A C00B C00C C009 1.0(3) . . . . ?
C00D C00F C00I C00K 0.3(4) . . . . ?
C00D C00H C00L C00K 0.7(4) . . . . ?
C00E N003 C008 N002 0.0(3) . . . . ?
C00E N003 C008 C00D -179.73(17) . . . . ?
C00E N004 C006 N002 1.0(3) . . . . ?
C00E N004 C006 C005 -179.04(17) . . . . ?
C00F C00D C00H C00L -1.7(4) . . . . ?
C00F C00I C00K C00L -1.3(4) . . . . ?
C00G C009 C00C C00B 179.0(2) . . . . ?
C00H C00D C00F C00I 1.2(4) . . . . ?
C00I C00K C00L C00H 0.8(4) . . . . ?
C00J C00B C00C C009 -177.84(19) . . . . ?
